data_7055217
loop_
_publ_author_name
'Xu, Zhong-Xuan'
'Liu, Liyang'
'Zhang, Jian'

_publ_section_title
;
 A pair of homochiral porous metal--organic frameworks with a helical
 metal-carboxylate layer
;
_journal_issue 3
_journal_name_full 'New J. Chem.'
_journal_page_first 1927
_journal_paper_doi 10.1039/C5NJ02236C
_journal_volume 40
_journal_year 2016
_chemical_absolute_configuration rm
_chemical_formula_moiety 'C29 H22 Cd1.5 N4 O7'
_chemical_formula_sum 'C29 H22 Cd1.5 N4 O7'
_chemical_formula_weight 707.10
_space_group_crystal_system orthorhombic
_space_group_IT_number 18
_space_group_name_Hall 'P 2 2ab'
_space_group_name_H-M_alt 'P 21 21 2'
_symmetry_space_group_name_Hall 'P 2 2ab'
_symmetry_space_group_name_H-M 'P 21 21 2'
_atom_sites_solution_hydrogens geom
_audit_creation_date 2015-11-20
_audit_creation_method
;
Olex2 1.2-beta
(compiled 2015.09.21 svn.r3230 for OlexSys, GUI svn.r5103)
;
_audit_update_record
;
2015-11-24 deposited with the CCDC.
2015-12-10 downloaded from the CCDC.
;
_cell_angle_alpha 90
_cell_angle_beta 90
_cell_angle_gamma 90
_cell_formula_units_Z 4
_cell_length_a 15.7377(5)
_cell_length_b 21.1254(8)
_cell_length_c 11.7487(3)
_cell_measurement_reflns_used 4951
_cell_measurement_temperature 293(2)
_cell_measurement_theta_max 70.6910
_cell_measurement_theta_min 4.2950
_cell_volume 3906.0(2)
_computing_molecular_graphics 'Olex2 (Dolomanov et al., 2009)'
_computing_publication_material 'Olex2 (Dolomanov et al., 2009)'
_computing_structure_refinement 'ShelXL (Sheldrick, 2015)'
_diffrn_ambient_temperature 293(2)
_diffrn_detector_area_resol_mean 10.3503
_diffrn_measured_fraction_theta_full 0.996
_diffrn_measured_fraction_theta_max 0.996
_diffrn_measurement_device_type 'SuperNova (Cu) X-ray Source'
_diffrn_measurement_method '\w scans'
_diffrn_radiation_type CuK\a
_diffrn_radiation_wavelength 1.54178
_diffrn_reflns_av_R_equivalents 0.0358
_diffrn_reflns_av_unetI/netI 0.0466
_diffrn_reflns_Laue_measured_fraction_full 0.996
_diffrn_reflns_Laue_measured_fraction_max 0.996
_diffrn_reflns_limit_h_max 18
_diffrn_reflns_limit_h_min -17
_diffrn_reflns_limit_k_max 25
_diffrn_reflns_limit_k_min -25
_diffrn_reflns_limit_l_max 13
_diffrn_reflns_limit_l_min -14
_diffrn_reflns_number 10122
_diffrn_reflns_point_group_measured_fraction_full 0.918
_diffrn_reflns_point_group_measured_fraction_max 0.916
_diffrn_reflns_theta_full 67.679
_diffrn_reflns_theta_max 67.984
_diffrn_reflns_theta_min 3.502
_diffrn_source 'sealed X-ray tube'
_exptl_absorpt_coefficient_mu 6.932
_exptl_absorpt_correction_T_max 1.00000
_exptl_absorpt_correction_T_min 0.58968
_exptl_absorpt_correction_type multi-scan
_exptl_absorpt_process_details
'Empirical absorption correction using spherical harmonics,implemented in SCALE3 ABSPACK scaling algorithm.'
_exptl_crystal_colour colourless
_exptl_crystal_colour_primary colourless
_exptl_crystal_density_diffrn 1.202
_exptl_crystal_description block
_exptl_crystal_F_000 1408
_exptl_crystal_size_max 0.2
_exptl_crystal_size_mid 0.12
_exptl_crystal_size_min 0.12
_refine_diff_density_max 0.976
_refine_diff_density_min -1.105
_refine_diff_density_rms 0.092
_refine_ls_abs_structure_details
;
 Flack x determined using 2111 quotients [(I+)-(I-)]/[(I+)+(I-)]
 (Parsons, Flack and Wagner, Acta Cryst. B69 (2013) 249-259).
;
_refine_ls_abs_structure_Flack -0.003(8)
_refine_ls_extinction_method none
_refine_ls_goodness_of_fit_ref 1.043
_refine_ls_hydrogen_treatment constr
_refine_ls_matrix_type full
_refine_ls_number_parameters 422
_refine_ls_number_reflns 6524
_refine_ls_number_restraints 150
_refine_ls_restrained_S_all 1.036
_refine_ls_R_factor_all 0.0456
_refine_ls_R_factor_gt 0.0413
_refine_ls_shift/su_max 0.001
_refine_ls_shift/su_mean 0.000
_refine_ls_structure_factor_coef Fsqd
_refine_ls_weighting_details 'w=1/[\s^2^(Fo^2^)+(0.0717P)^2^] where P=(Fo^2^+2Fc^2^)/3'
_refine_ls_weighting_scheme calc
_refine_ls_wR_factor_gt 0.1113
_refine_ls_wR_factor_ref 0.1143
_reflns_Friedel_coverage 0.644
_reflns_Friedel_fraction_full 0.819
_reflns_Friedel_fraction_max 0.814
_reflns_number_gt 5894
_reflns_number_total 6524
_reflns_threshold_expression 'I > 2\s(I)'
_cod_data_source_file c5nj02236c2.cif
_cod_data_source_block 1-d
_cod_depositor_comments 'Adding full bibliography for 7055217--7055218.cif.'
_cod_original_formula_sum 'C29 H22 Cd1.50 N4 O7'
_cod_database_code 7055217
_shelx_space_group_comment
;
The symmetry employed for this shelxl refinement is uniquely defined
by the following loop, which should always be used as a source of
symmetry information in preference to the above space-group names.
They are only intended as comments.
;
_olex2_refinement_description
;
1. Fixed Uiso
 At 1.2 times of:
  All C(H) groups, All C(H,H) groups, All C(H,H,H,H) groups
2. Restrained distances
 C24B-C23B = C24A-C23A = C24A-C20 = C24B-C20 = C21A-C20 = C21B-C20 = C22A-C21A
 = C22B-C21B
 1.4 with sigma of 0.01
 N3-C23B = N3-C23A = N3-C22A = N3-C22B
 1.33 with sigma of 0.01
3. Restrained planarity
 N3, C20, C21A, C24A, C23A, C22A
 with sigma of 0.1
 N3, C20, C22B, C21B, C24B, C23B
 with sigma of 0.1
4. Uiso/Uaniso restraints and constraints
N3 \\sim C20 \\sim C21A \\sim C24A \\sim C23A \\sim C22A \\sim C22B \\sim C21B
\\sim C24B \\sim C23B: within 2A with sigma of 0.003 and sigma for terminal
atoms of 0.006
Uanis(C4A) \\sim Ueq, Uanis(C4B) \\sim Ueq: with sigma of 0.01 and sigma for
terminal atoms of 0.02
5. Others
 Fixed Sof: C21A(0.73714) H21A(0.73714) C24A(0.73714) H24A(0.73714)
 C23A(0.73714) H23A(0.73714) C22A(0.73714) H22A(0.73714) C22B(0.26286)
 H22B(0.26286) C21B(0.26286) H21B(0.26286) C24B(0.26286) H24B(0.26286)
 C23B(0.26286) H23B(0.26286) H3AA(0.75) H3AB(0.75) H3BC(0.25) H3BD(0.25)
 H5AA(0.75) H5AB(0.75) H5BC(0.25) H5BD(0.25) C4A(0.75) H4AA(0.75) H4AB(0.75)
 C4B(0.25) H4BA(0.25) H4BB(0.25)
6.a Ternary CH refined with riding coordinates:
 C2(H2)
6.b Secondary CH2 refined with riding coordinates:
 C3(H3AA,H3AB), C3(H3BC,H3BD), C5(H5AA,H5AB), C5(H5BC,H5BD), C4A(H4AA,H4AB),
 C4B(H4BA,H4BB)
6.c Aromatic/amide H refined with riding coordinates:
 C19(H19), C30(H30), C29(H29), C15(H15), C18(H18), C25(H25), C21A(H21A),
 C24A(H24A), C23A(H23A), C22A(H22A), C22B(H22B), C21B(H21B), C24B(H24B),
 C23B(H23B), C26(H26), C16(H16), C10(H10), C12(H12), C8(H8)
;
_shelx_shelxl_version_number 2014/7
_olex2_submission_special_instructions 'No special instructions were received'

loop_
_space_group_symop_operation_xyz
'x, y, z'
'-x, -y, z'
'-x+1/2, y+1/2, -z'
'x+1/2, -y+1/2, -z'

loop_
_atom_site_label
_atom_site_type_symbol
_atom_site_fract_x
_atom_site_fract_y
_atom_site_fract_z
_atom_site_U_iso_or_equiv
_atom_site_adp_type
_atom_site_occupancy
_atom_site_site_symmetry_order
_atom_site_calc_flag
_atom_site_refinement_flags_posn
_atom_site_refinement_flags_adp
_atom_site_refinement_flags_occupancy
_atom_site_disorder_assembly
_atom_site_disorder_group
Cd1 Cd 1.25157(3) 0.41183(2) 0.36997(4) 0.03369(15) Uani 1 1 d . . . . .
Cd2 Cd 0.5000 0.5000 0.39547(5) 0.03118(17) Uani 1 2 d S T P . .
C27 C 0.5000 0.5000 0.8294(7) 0.036(2) Uani 1 2 d S T P . .
C17 C 1.2534(6) 0.4126(4) -0.0679(6) 0.0467(18) Uani 1 1 d . . . . .
N2 N 1.2461(5) 0.4106(3) 0.1711(5) 0.0463(15) Uani 1 1 d . . . . .
C28 C 0.5000 0.5000 0.9620(7) 0.038(2) Uani 1 2 d S T P . .
N3 N 1.2629(5) 0.4133(3) -0.4317(5) 0.0537(13) Uani 1 1 d D U . . .
C20 C 1.2591(6) 0.4127(3) -0.1894(7) 0.0559(14) Uani 1 1 d D U . . .
N5 N 0.5000 0.5000 1.1957(7) 0.0374(17) Uani 1 2 d S T P . .
O2 O 0.7836(3) 0.4802(2) 0.3564(6) 0.0415(13) Uani 1 1 d . . . . .
N4 N 0.5000 0.5000 0.5958(7) 0.0437(19) Uani 1 2 d S T P . .
O7 O 0.8744(3) 0.1405(2) 0.6599(4) 0.0394(12) Uani 1 1 d . . . . .
O1 O 0.6472(3) 0.4966(2) 0.3838(5) 0.0415(11) Uani 1 1 d . . . . .
O6 O 0.9972(4) 0.1102(2) 0.5837(4) 0.0389(11) Uani 1 1 d . . . . .
C1 C 0.7096(4) 0.4607(3) 0.3692(7) 0.0351(15) Uani 1 1 d . . . . .
C19 C 1.2238(7) 0.4607(4) 0.1139(7) 0.064(3) Uani 1 1 d . . . . .
H19 H 1.2048 0.4958 0.1545 0.077 Uiso 1 1 calc R . . . .
C30 C 0.4713(5) 0.4500(4) 1.1378(7) 0.0439(19) Uani 1 1 d . . . . .
H30 H 0.4489 0.4159 1.1779 0.053 Uiso 1 1 calc R . . . .
C29 C 0.4738(6) 0.4472(4) 1.0200(7) 0.046(2) Uani 1 1 d . . . . .
H29 H 0.4582 0.4105 0.9814 0.056 Uiso 1 1 calc R . . . .
C15 C 1.2709(6) 0.3604(4) 0.1121(7) 0.053(2) Uani 1 1 d . . . . .
H15 H 1.2877 0.3244 0.1517 0.063 Uiso 1 1 calc R . . . .
C18 C 1.2267(8) 0.4650(4) -0.0064(7) 0.063(3) Uani 1 1 d . . . . .
H18 H 1.2110 0.5022 -0.0433 0.076 Uiso 1 1 calc R . . . .
C9 C 1.0337(6) 0.2959(4) 0.4562(9) 0.052(2) Uani 1 1 d . . . . .
C25 C 0.5197(8) 0.4491(4) 0.6535(7) 0.063(3) Uani 1 1 d . . . . .
H25 H 0.5330 0.4124 0.6137 0.076 Uiso 1 1 calc R . . . .
C21A C 1.2514(10) 0.3578(5) -0.2542(8) 0.0590(15) Uani 0.7371 1 d D U . A 1
H21A H 1.2449 0.3190 -0.2175 0.071 Uiso 0.7371 1 calc R . . A 1
C24A C 1.2693(9) 0.4683(5) -0.2525(8) 0.0550(16) Uani 0.7371 1 d D U . A 1
H24A H 1.2728 0.5072 -0.2155 0.066 Uiso 0.7371 1 calc R . . A 1
C23A C 1.2743(9) 0.4655(5) -0.3701(9) 0.0555(15) Uani 0.7371 1 d D U . A 1
H23A H 1.2865 0.5028 -0.4089 0.067 Uiso 0.7371 1 calc R . . A 1
C22A C 1.2532(10) 0.3596(5) -0.3723(8) 0.0591(15) Uani 0.7371 1 d D U . A 1
H22A H 1.2473 0.3218 -0.4122 0.071 Uiso 0.7371 1 calc R . . A 1
C22B C 1.3047(16) 0.3716(11) -0.370(2) 0.0576(17) Uani 0.2629 1 d D U . A 2
H22B H 1.3363 0.3414 -0.4088 0.069 Uiso 0.2629 1 calc R . . A 2
C21B C 1.3057(19) 0.3684(12) -0.252(2) 0.0574(17) Uani 0.2629 1 d D U . A 2
H21B H 1.3371 0.3373 -0.2148 0.069 Uiso 0.2629 1 calc R . . A 2
C24B C 1.219(2) 0.4564(12) -0.261(2) 0.0559(17) Uani 0.2629 1 d D U . A 2
H24B H 1.1862 0.4871 -0.2245 0.067 Uiso 0.2629 1 calc R . . A 2
C23B C 1.2213(19) 0.4598(11) -0.380(2) 0.0558(17) Uani 0.2629 1 d D U . A 2
H23B H 1.1955 0.4924 -0.4202 0.067 Uiso 0.2629 1 calc R . . A 2
O5 O 1.1787(4) 0.2885(4) 0.4023(9) 0.083(3) Uani 1 1 d . . . . .
C26 C 0.5216(8) 0.4476(4) 0.7702(8) 0.064(3) Uani 1 1 d . . . . .
H26 H 0.5376 0.4109 0.8082 0.077 Uiso 1 1 calc R . . . .
O4 O 1.1176(4) 0.3803(3) 0.3898(7) 0.074(2) Uani 1 1 d . . . . .
C14 C 0.9402(4) 0.1492(3) 0.6005(6) 0.0320(14) Uani 1 1 d . . . . .
C16 C 1.2730(7) 0.3589(5) -0.0076(8) 0.058(3) Uani 1 1 d . . . . .
H16 H 1.2876 0.3218 -0.0456 0.070 Uiso 1 1 calc R . . . .
N1 N 0.7682(4) 0.3526(3) 0.3826(8) 0.0549(19) Uani 1 1 d . . . . .
C11 C 0.9504(5) 0.2150(4) 0.5503(6) 0.0337(16) Uani 1 1 d . . . . .
O3 O 0.7772(5) 0.3820(3) 0.5639(6) 0.0659(19) Uani 1 1 d . . . . .
C10 C 1.0271(5) 0.2354(4) 0.5054(7) 0.0394(17) Uani 1 1 d . . . . .
H10 H 1.0744 0.2090 0.5079 0.047 Uiso 1 1 calc R . . . .
C12 C 0.8797(5) 0.2536(4) 0.5461(7) 0.0380(16) Uani 1 1 d . . . . .
H12 H 0.8289 0.2405 0.5788 0.046 Uiso 1 1 calc R . . . .
C13 C 1.1171(5) 0.3222(4) 0.4124(8) 0.051(2) Uani 1 1 d . . . . .
C7 C 0.8846(5) 0.3120(4) 0.4931(8) 0.046(2) Uani 1 1 d . . . . .
C2 C 0.6929(5) 0.3901(4) 0.3633(10) 0.051(2) Uani 1 1 d . . . . .
H2 H 0.6484 0.3783 0.4178 0.061 Uiso 1 1 calc R . . . .
C6 C 0.8043(6) 0.3522(4) 0.4835(9) 0.050(2) Uani 1 1 d . . . . .
C8 C 0.9600(6) 0.3320(4) 0.4465(9) 0.053(2) Uani 1 1 d . . . . .
H8 H 0.9619 0.3703 0.4076 0.064 Uiso 1 1 calc R . . . .
C3 C 0.6655(7) 0.3713(5) 0.2397(10) 0.069(3) Uani 1 1 d . . . . .
H3AA H 0.6041 0.3687 0.2330 0.083 Uiso 0.75 1 calc R . . B 1
H3AB H 0.6869 0.4013 0.1841 0.083 Uiso 0.75 1 calc R . . B 1
H3BC H 0.6202 0.3401 0.2421 0.083 Uiso 0.25 1 calc R . . C 2
H3BD H 0.6451 0.4082 0.1988 0.083 Uiso 0.25 1 calc R . . C 2
C5 C 0.7950(7) 0.3177(6) 0.2828(10) 0.072(3) Uani 1 1 d . . . . .
H5AA H 0.8213 0.2776 0.3024 0.086 Uiso 0.75 1 calc R . . D 1
H5AB H 0.8332 0.3422 0.2353 0.086 Uiso 0.75 1 calc R . . D 1
H5BC H 0.7844 0.2728 0.2924 0.086 Uiso 0.25 1 calc R . . E 2
H5BD H 0.8552 0.3240 0.2688 0.086 Uiso 0.25 1 calc R . . E 2
C4A C 0.7053(13) 0.3086(10) 0.226(2) 0.103(6) Uani 0.75 1 d . U . F 1
H4AA H 0.7108 0.2975 0.1461 0.124 Uiso 0.75 1 calc R . . F 1
H4AB H 0.6728 0.2761 0.2645 0.124 Uiso 0.75 1 calc R . . F 1
C4B C 0.741(4) 0.345(3) 0.183(5) 0.090(14) Uani 0.25 1 d . U . F 2
H4BA H 0.7723 0.3773 0.1419 0.108 Uiso 0.25 1 calc R . . F 2
H4BB H 0.7255 0.3115 0.1296 0.108 Uiso 0.25 1 calc R . . F 2

loop_
_atom_site_aniso_label
_atom_site_aniso_U_11
_atom_site_aniso_U_22
_atom_site_aniso_U_33
_atom_site_aniso_U_23
_atom_site_aniso_U_13
_atom_site_aniso_U_12
Cd1 0.0364(2) 0.0403(2) 0.0244(2) 0.00076(17) 0.0009(2) -0.0033(2)
Cd2 0.0347(3) 0.0351(3) 0.0238(3) 0.000 0.000 -0.0007(3)
C27 0.048(5) 0.043(5) 0.017(4) 0.000 0.000 0.003(7)
C17 0.061(5) 0.056(4) 0.023(3) -0.004(3) 0.002(4) 0.001(6)
N2 0.054(4) 0.059(4) 0.026(3) -0.001(3) -0.005(3) 0.013(5)
C28 0.045(5) 0.053(5) 0.015(4) 0.000 0.000 0.003(7)
N3 0.079(3) 0.053(2) 0.029(2) -0.003(2) 0.004(3) -0.005(3)
C20 0.081(3) 0.052(3) 0.035(2) -0.006(2) 0.002(3) -0.005(3)
N5 0.037(4) 0.042(4) 0.033(4) 0.000 0.000 -0.004(5)
O2 0.038(3) 0.036(2) 0.051(3) 0.000(2) -0.001(2) 0.001(2)
N4 0.057(5) 0.054(5) 0.020(4) 0.000 0.000 0.001(6)
O7 0.041(3) 0.040(3) 0.037(3) 0.007(2) 0.007(2) -0.005(2)
O1 0.034(2) 0.031(2) 0.060(3) 0.006(3) 0.001(2) 0.002(2)
O6 0.042(2) 0.029(2) 0.045(3) 0.0028(19) -0.001(3) 0.007(2)
C1 0.035(4) 0.041(4) 0.029(4) 0.001(3) -0.001(3) 0.003(3)
C19 0.104(8) 0.067(5) 0.022(4) 0.000(4) -0.007(4) 0.027(5)
C30 0.059(5) 0.047(4) 0.025(3) 0.013(3) -0.005(3) -0.014(4)
C29 0.066(6) 0.051(4) 0.023(4) -0.008(3) -0.009(3) -0.012(4)
C15 0.079(6) 0.057(4) 0.022(3) -0.005(3) -0.009(4) 0.006(4)
C18 0.106(10) 0.054(5) 0.030(4) 0.000(4) -0.001(5) 0.025(6)
C9 0.038(4) 0.048(5) 0.071(6) 0.022(5) 0.010(4) 0.001(4)
C25 0.109(9) 0.048(4) 0.034(4) -0.009(4) -0.002(5) 0.013(6)
C21A 0.087(4) 0.056(3) 0.034(3) -0.002(2) 0.002(3) -0.004(3)
C24A 0.081(4) 0.051(3) 0.033(3) -0.006(2) 0.004(3) -0.007(3)
C23A 0.081(4) 0.052(3) 0.034(3) -0.004(2) 0.004(3) -0.007(3)
C22A 0.085(4) 0.056(3) 0.036(3) -0.003(2) 0.002(3) -0.004(3)
C22B 0.084(4) 0.056(3) 0.033(3) -0.003(3) 0.003(3) -0.004(4)
C21B 0.083(4) 0.055(3) 0.034(3) -0.003(3) 0.002(3) -0.004(4)
C24B 0.082(4) 0.052(3) 0.033(3) -0.005(3) 0.004(3) -0.005(4)
C23B 0.081(4) 0.053(3) 0.033(3) -0.004(3) 0.004(3) -0.005(4)
O5 0.036(3) 0.099(5) 0.112(7) 0.027(6) 0.013(4) 0.002(4)
C26 0.109(10) 0.043(4) 0.041(5) 0.010(4) -0.002(5) 0.021(6)
O4 0.047(3) 0.079(4) 0.095(6) 0.050(5) 0.004(4) -0.023(3)
C14 0.041(4) 0.025(3) 0.030(3) 0.000(3) -0.011(3) -0.001(3)
C16 0.086(8) 0.051(5) 0.037(4) -0.003(4) -0.002(4) 0.003(5)
N1 0.038(4) 0.042(3) 0.085(6) 0.008(4) -0.001(4) 0.006(3)
C11 0.037(4) 0.036(4) 0.028(4) 0.000(3) 0.003(3) -0.002(3)
O3 0.069(4) 0.064(4) 0.065(4) 0.008(4) 0.010(3) 0.017(4)
C10 0.031(3) 0.043(4) 0.045(4) 0.005(3) 0.001(3) 0.003(3)
C12 0.033(4) 0.038(4) 0.043(4) 0.007(3) 0.002(3) 0.000(3)
C13 0.044(4) 0.060(5) 0.048(5) 0.017(4) -0.001(4) -0.009(4)
C7 0.041(4) 0.035(4) 0.063(6) 0.009(4) 0.001(4) 0.002(3)
C2 0.034(4) 0.041(4) 0.078(7) 0.002(5) 0.002(4) 0.002(3)
C6 0.044(4) 0.038(4) 0.067(6) 0.015(4) 0.007(4) 0.004(4)
C8 0.050(5) 0.044(4) 0.065(6) 0.026(4) -0.003(4) 0.004(4)
C3 0.068(6) 0.063(6) 0.076(7) -0.015(6) -0.015(6) 0.001(5)
C5 0.066(6) 0.073(7) 0.076(8) -0.004(6) 0.000(6) 0.015(6)
C4A 0.095(10) 0.094(10) 0.120(12) -0.014(9) -0.003(9) 0.017(9)
C4B 0.092(18) 0.091(18) 0.087(18) 0.004(12) 0.001(13) 0.000(13)

loop_
_atom_type_symbol
_atom_type_description
_atom_type_scat_dispersion_real
_atom_type_scat_dispersion_imag
_atom_type_scat_source
C C 0.0181 0.0091 'International Tables Vol C Tables 4.2.6.8 and 6.1.1.4'
H H 0.0000 0.0000 'International Tables Vol C Tables 4.2.6.8 and 6.1.1.4'
N N 0.0311 0.0180 'International Tables Vol C Tables 4.2.6.8 and 6.1.1.4'
O O 0.0492 0.0322 'International Tables Vol C Tables 4.2.6.8 and 6.1.1.4'
Cd Cd 0.1185 4.6533 'International Tables Vol C Tables 4.2.6.8 and 6.1.1.4'

loop_
_geom_angle_atom_site_label_1
_geom_angle_atom_site_label_2
_geom_angle_atom_site_label_3
_geom_angle
_geom_angle_site_symmetry_1
_geom_angle_site_symmetry_3
N2 Cd1 O2 86.3(2) . 2_765
N2 Cd1 O1 95.6(2) . 2_765
N3 Cd1 N2 177.7(3) 1_556 .
N3 Cd1 O2 94.2(2) 1_556 2_765
N3 Cd1 O1 82.9(2) 1_556 2_765
O2 Cd1 O1 53.62(16) 2_765 2_765
O7 Cd1 N2 82.6(2) 4_556 .
O7 Cd1 N3 95.5(2) 4_556 1_556
O7 Cd1 O2 131.84(19) 4_556 2_765
O7 Cd1 O1 81.04(17) 4_556 2_765
O4 Cd1 N2 93.8(3) . .
O4 Cd1 N3 88.4(3) . 1_556
O4 Cd1 O2 94.2(2) . 2_765
O4 Cd1 O7 133.1(2) . 4_556
O4 Cd1 O1 145.6(2) . 2_765
N5 Cd2 N4 180.0 1_554 .
O1 Cd2 N5 86.62(14) 2_665 1_554
O1 Cd2 N5 86.62(14) . 1_554
O1 Cd2 N4 93.38(14) 2_665 .
O1 Cd2 N4 93.38(14) . .
O1 Cd2 O1 173.2(3) . 2_665
O1 Cd2 O6 91.05(19) . 3_656
O1 Cd2 O6 89.65(19) . 4_456
O1 Cd2 O6 91.06(19) 2_665 4_456
O1 Cd2 O6 89.65(19) 2_665 3_656
O6 Cd2 N5 96.00(12) 4_456 1_554
O6 Cd2 N5 96.00(12) 3_656 1_554
O6 Cd2 N4 84.00(12) 4_456 .
O6 Cd2 N4 84.00(12) 3_656 .
O6 Cd2 O6 168.0(2) 3_656 4_456
C26 C27 C28 121.0(5) 2_665 .
C26 C27 C28 121.0(5) . .
C26 C27 C26 118.1(10) 2_665 .
C18 C17 C20 122.6(8) . .
C16 C17 C20 120.1(8) . .
C16 C17 C18 117.3(7) . .
C19 N2 Cd1 121.0(5) . .
C19 N2 C15 117.4(7) . .
C15 N2 Cd1 121.4(5) . .
C29 C28 C27 119.8(4) . .
C29 C28 C27 119.8(4) 2_665 .
C29 C28 C29 120.5(9) . 2_665
C23A N3 Cd1 124.3(6) . 1_554
C23A N3 C22A 115.8(8) . .
C22A N3 Cd1 119.9(6) . 1_554
C22B N3 Cd1 125.4(13) . 1_554
C22B N3 C23B 119.2(19) . .
C23B N3 Cd1 115.4(13) . 1_554
C21A C20 C17 122.6(8) . .
C21A C20 C24A 114.9(8) . .
C24A C20 C17 122.4(7) . .
C21B C20 C17 123.8(14) . .
C21B C20 C24B 111.5(18) . .
C24B C20 C17 124.8(14) . .
C30 N5 Cd2 120.6(4) 2_665 1_556
C30 N5 Cd2 120.6(4) . 1_556
C30 N5 C30 118.7(9) 2_665 .
C1 O2 Cd1 95.3(4) . 2_765
C25 N4 Cd2 121.2(5) . .
C25 N4 Cd2 121.2(5) 2_665 .
C25 N4 C25 117.6(9) . 2_665
C14 O7 Cd1 133.6(5) . 4_456
Cd2 O1 Cd1 127.8(2) . 2_765
C1 O1 Cd1 87.8(4) . 2_765
C1 O1 Cd2 144.0(5) . .
C14 O6 Cd2 131.3(5) . 3_646
O2 C1 O1 123.3(6) . .
O2 C1 C2 118.9(6) . .
O1 C1 C2 117.8(6) . .
N2 C19 H19 118.1 . .
N2 C19 C18 123.9(8) . .
C18 C19 H19 118.1 . .
N5 C30 H30 118.9 . .
N5 C30 C29 122.2(7) . .
C29 C30 H30 118.9 . .
C28 C29 C30 118.0(7) . .
C28 C29 H29 121.0 . .
C30 C29 H29 121.0 . .
N2 C15 H15 118.4 . .
N2 C15 C16 123.2(8) . .
C16 C15 H15 118.4 . .
C17 C18 C19 118.6(8) . .
C17 C18 H18 120.7 . .
C19 C18 H18 120.7 . .
C10 C9 C13 122.4(8) . .
C8 C9 C10 118.1(8) . .
C8 C9 C13 119.5(7) . .
N4 C25 H25 118.6 . .
N4 C25 C26 122.8(8) . .
C26 C25 H25 118.6 . .
C20 C21A H21A 119.3 . .
C22A C21A C20 121.4(10) . .
C22A C21A H21A 119.3 . .
C20 C24A H24A 120.0 . .
C23A C24A C20 119.9(10) . .
C23A C24A H24A 120.0 . .
N3 C23A C24A 124.7(10) . .
N3 C23A H23A 117.6 . .
C24A C23A H23A 117.6 . .
N3 C22A C21A 123.1(9) . .
N3 C22A H22A 118.5 . .
C21A C22A H22A 118.5 . .
N3 C22B H22B 117.0 . .
N3 C22B C21B 126(3) . .
C21B C22B H22B 117.0 . .
C20 C21B H21B 120.5 . .
C22B C21B C20 119(2) . .
C22B C21B H21B 120.5 . .
C20 C24B H24B 115.9 . .
C20 C24B C23B 128(3) . .
C23B C24B H24B 115.9 . .
N3 C23B C24B 116(2) . .
N3 C23B H23B 122.2 . .
C24B C23B H23B 122.2 . .
C27 C26 C25 119.3(8) . .
C27 C26 H26 120.3 . .
C25 C26 H26 120.3 . .
C13 O4 Cd1 108.7(6) . .
O7 C14 C11 115.8(6) . .
O6 C14 O7 126.0(6) . .
O6 C14 C11 118.1(6) . .
C17 C16 C15 119.5(8) . .
C17 C16 H16 120.3 . .
C15 C16 H16 120.3 . .
C2 N1 C5 113.1(9) . .
C6 N1 C2 120.0(9) . .
C6 N1 C5 127.0(8) . .
C10 C11 C14 121.7(7) . .
C12 C11 C14 118.1(7) . .
C12 C11 C10 120.2(7) . .
C9 C10 H10 119.9 . .
C11 C10 C9 120.2(7) . .
C11 C10 H10 119.9 . .
C11 C12 H12 120.0 . .
C11 C12 C7 119.9(7) . .
C7 C12 H12 120.0 . .
O5 C13 C9 120.8(8) . .
O5 C13 O4 123.4(8) . .
O4 C13 C9 115.8(8) . .
C12 C7 C6 118.9(7) . .
C8 C7 C12 120.1(8) . .
C8 C7 C6 121.0(7) . .
C1 C2 H2 110.1 . .
C1 C2 C3 109.8(8) . .
N1 C2 C1 113.0(7) . .
N1 C2 H2 110.1 . .
N1 C2 C3 103.5(8) . .
C3 C2 H2 110.1 . .
N1 C6 C7 115.3(8) . .
O3 C6 N1 123.2(9) . .
O3 C6 C7 121.5(9) . .
C9 C8 H8 119.4 . .
C7 C8 C9 121.2(7) . .
C7 C8 H8 119.4 . .
C2 C3 H3AA 111.3 . .
C2 C3 H3AB 111.3 . .
C2 C3 H3BC 110.3 . .
C2 C3 H3BD 110.3 . .
H3AA C3 H3AB 109.2 . .
H3BC C3 H3BD 108.5 . .
C4A C3 C2 102.2(12) . .
C4A C3 H3AA 111.3 . .
C4A C3 H3AB 111.3 . .
C4B C3 C2 107(2) . .
C4B C3 H3BC 110.3 . .
C4B C3 H3BD 110.3 . .
N1 C5 H5AA 112.1 . .
N1 C5 H5AB 112.1 . .
N1 C5 H5BC 110.6 . .
N1 C5 H5BD 110.6 . .
N1 C5 C4A 98.3(11) . .
N1 C5 C4B 106(2) . .
H5AA C5 H5AB 109.7 . .
H5BC C5 H5BD 108.8 . .
C4A C5 H5AA 112.1 . .
C4A C5 H5AB 112.1 . .
C4B C5 H5BC 110.6 . .
C4B C5 H5BD 110.6 . .
C3 C4A C5 103.0(14) . .
C3 C4A H4AA 111.2 . .
C3 C4A H4AB 111.2 . .
C5 C4A H4AA 111.2 . .
C5 C4A H4AB 111.2 . .
H4AA C4A H4AB 109.1 . .
C3 C4B C5 104(3) . .
C3 C4B H4BA 111.1 . .
C3 C4B H4BB 111.1 . .
C5 C4B H4BA 111.1 . .
C5 C4B H4BB 111.1 . .
H4BA C4B H4BB 109.0 . .

loop_
_geom_bond_atom_site_label_1
_geom_bond_atom_site_label_2
_geom_bond_distance
_geom_bond_site_symmetry_2
Cd1 N2 2.338(6) .
Cd1 N3 2.338(6) 1_556
Cd1 O2 2.352(5) 2_765
Cd1 O7 2.254(5) 4_556
Cd1 O1 2.511(5) 2_765
Cd1 O4 2.223(6) .
Cd2 N5 2.347(8) 1_554
Cd2 N4 2.354(8) .
Cd2 O1 2.322(5) .
Cd2 O1 2.322(5) 2_665
Cd2 O6 2.342(4) 3_656
Cd2 O6 2.342(4) 4_456
C27 C28 1.558(11) .
C27 C26 1.350(10) 2_665
C27 C26 1.351(10) .
C17 C20 1.430(10) .
C17 C18 1.387(12) .
C17 C16 1.373(12) .
N2 C19 1.303(11) .
N2 C15 1.325(10) .
C28 C29 1.371(9) 2_665
C28 C29 1.371(9) .
N3 Cd1 2.338(6) 1_554
N3 C23A 1.331(9) .
N3 C22A 1.340(9) .
N3 C22B 1.318(13) .
N3 C23B 1.326(13) .
C20 C21A 1.393(10) .
C20 C24A 1.399(10) .
C20 C21B 1.396(13) .
C20 C24B 1.399(13) .
N5 Cd2 2.347(8) 1_556
N5 C30 1.336(9) 2_665
N5 C30 1.336(9) .
O2 Cd1 2.352(5) 2_765
O2 C1 1.245(8) .
N4 C25 1.308(9) 2_665
N4 C25 1.308(9) .
O7 Cd1 2.254(5) 4_456
O7 C14 1.263(9) .
O1 Cd1 2.511(5) 2_765
O1 C1 1.253(8) .
O6 Cd2 2.342(4) 3_646
O6 C14 1.234(9) .
C1 C2 1.516(10) .
C19 H19 0.9300 .
C19 C18 1.417(11) .
C30 H30 0.9300 .
C30 C29 1.386(11) .
C29 H29 0.9300 .
C15 H15 0.9300 .
C15 C16 1.407(11) .
C18 H18 0.9300 .
C9 C10 1.406(11) .
C9 C13 1.516(12) .
C9 C8 1.393(12) .
C25 H25 0.9300 .
C25 C26 1.372(12) .
C21A H21A 0.9300 .
C21A C22A 1.389(10) .
C24A H24A 0.9300 .
C24A C23A 1.386(10) .
C23A H23A 0.9300 .
C22A H22A 0.9300 .
C22B H22B 0.9300 .
C22B C21B 1.387(13) .
C21B H21B 0.9300 .
C24B H24B 0.9300 .
C24B C23B 1.404(13) .
C23B H23B 0.9300 .
O5 C13 1.208(11) .
C26 H26 0.9300 .
O4 C13 1.258(11) .
C14 C11 1.517(10) .
C16 H16 0.9300 .
N1 C2 1.443(10) .
N1 C6 1.314(13) .
N1 C5 1.448(14) .
C11 C10 1.386(10) .
C11 C12 1.381(11) .
O3 C6 1.212(12) .
C10 H10 0.9300 .
C12 H12 0.9300 .
C12 C7 1.384(11) .
C7 C6 1.527(12) .
C7 C8 1.373(12) .
C2 H2 0.9800 .
C2 C3 1.566(15) .
C8 H8 0.9300 .
C3 H3AA 0.9700 .
C3 H3AB 0.9700 .
C3 H3BC 0.9700 .
C3 H3BD 0.9700 .
C3 C4A 1.47(2) .
C3 C4B 1.48(6) .
C5 H5AA 0.9700 .
C5 H5AB 0.9700 .
C5 H5BC 0.9700 .
C5 H5BD 0.9700 .
C5 C4A 1.57(2) .
C5 C4B 1.56(6) .
C4A H4AA 0.9700 .
C4A H4AB 0.9700 .
C4B H4BA 0.9700 .
C4B H4BB 0.9700 .

loop_
_geom_torsion_atom_site_label_1
_geom_torsion_atom_site_label_2
_geom_torsion_atom_site_label_3
_geom_torsion_atom_site_label_4
_geom_torsion
_geom_torsion_site_symmetry_1
_geom_torsion_site_symmetry_4
Cd1 N2 C19 C18 173.9(9) . .
Cd1 N2 C15 C16 -176.4(8) . .
Cd1 N3 C23A C24A 170.5(11) 1_554 .
Cd1 N3 C22A C21A -174.0(11) 1_554 .
Cd1 N3 C22B C21B -173.8(17) 1_554 .
Cd1 N3 C23B C24B 172(2) 1_554 .
Cd1 O2 C1 O1 -0.4(9) 2_765 .
Cd1 O2 C1 C2 177.8(7) 2_765 .
Cd1 O7 C14 O6 -76.8(9) 4_456 .
Cd1 O7 C14 C11 105.9(7) 4_456 .
Cd1 O1 C1 O2 0.3(9) 2_765 .
Cd1 O1 C1 C2 -177.8(8) 2_765 .
Cd1 O4 C13 C9 166.0(7) . .
Cd1 O4 C13 O5 -12.9(14) . .
Cd2 N5 C30 C29 -177.1(6) 1_556 .
Cd2 N4 C25 C26 179.0(9) . .
Cd2 O1 C1 O2 171.8(6) . .
Cd2 O1 C1 C2 -6.4(14) . .
Cd2 O6 C14 O7 18.5(11) 3_646 .
Cd2 O6 C14 C11 -164.2(4) 3_646 .
C27 C28 C29 C30 -177.3(6) . .
C17 C20 C21A C22A 177.0(13) . .
C17 C20 C24A C23A -179.9(12) . .
C17 C20 C21B C22B 177.9(16) . .
C17 C20 C24B C23B 180(2) . .
N2 C19 C18 C17 1.1(18) . .
N2 C15 C16 C17 3.9(16) . .
C28 C27 C26 C25 179.1(8) . .
N3 C22B C21B C20 0(3) . .
C20 C17 C18 C19 -179.5(10) . .
C20 C17 C16 C15 177.2(10) . .
C20 C21A C22A N3 1(2) . .
C20 C24A C23A N3 6(2) . .
C20 C24B C23B N3 5(4) . .
N5 C30 C29 C28 -5.7(12) . .
O2 C1 C2 N1 20.3(14) . .
O2 C1 C2 C3 -94.6(10) . .
N4 C25 C26 C27 2.0(18) . .
O7 C14 C11 C10 165.5(7) . .
O7 C14 C11 C12 -17.1(10) . .
O1 C1 C2 N1 -161.5(8) . .
O1 C1 C2 C3 83.6(10) . .
O6 C14 C11 C10 -12.1(11) . .
O6 C14 C11 C12 165.4(7) . .
C1 C2 C3 C4A 143.9(12) . .
C1 C2 C3 C4B 100(3) . .
C19 N2 C15 C16 -0.8(15) . .
C30 N5 C30 C29 2.9(6) 2_665 .
C29 C28 C29 C30 2.7(6) 2_665 .
C15 N2 C19 C18 -1.7(16) . .
C18 C17 C20 C21A -153.1(12) . .
C18 C17 C20 C24A 24.3(18) . .
C18 C17 C20 C21B 162.4(18) . .
C18 C17 C20 C24B -18(2) . .
C18 C17 C16 C15 -4.3(15) . .
C25 N4 C25 C26 -1.0(9) 2_665 .
C21A C20 C24A C23A -2.4(17) . .
C24A C20 C21A C22A -0.6(17) . .
C23A N3 C22A C21A 2.5(19) . .
C22A N3 C23A C24A -5.8(19) . .
C22B N3 C23B C24B -6(3) . .
C21B C20 C24B C23B 0(4) . .
C24B C20 C21B C22B -2(3) . .
C23B N3 C22B C21B 4(3) . .
C26 C27 C28 C29 142.6(7) . 2_665
C26 C27 C28 C29 142.6(7) 2_665 .
C26 C27 C28 C29 -37.4(7) . .
C26 C27 C28 C29 -37.4(7) 2_665 2_665
C26 C27 C26 C25 -0.9(8) 2_665 .
C14 C11 C10 C9 177.9(8) . .
C14 C11 C12 C7 -175.0(8) . .
C16 C17 C20 C21A 25.4(17) . .
C16 C17 C20 C24A -157.2(11) . .
C16 C17 C20 C21B -19(2) . .
C16 C17 C20 C24B 160.7(18) . .
C16 C17 C18 C19 1.9(16) . .
N1 C2 C3 C4A 23.0(13) . .
N1 C2 C3 C4B -21(3) . .
N1 C5 C4A C3 43.2(17) . .
N1 C5 C4B C3 -24(4) . .
C11 C12 C7 C6 176.4(8) . .
C11 C12 C7 C8 -1.1(14) . .
C10 C9 C13 O5 11.4(16) . .
C10 C9 C13 O4 -167.5(10) . .
C10 C9 C8 C7 6.1(16) . .
C10 C11 C12 C7 2.5(12) . .
C12 C11 C10 C9 0.5(13) . .
C12 C7 C6 N1 -103.1(10) . .
C12 C7 C6 O3 77.6(12) . .
C12 C7 C8 C9 -3.3(16) . .
C13 C9 C10 C11 176.2(8) . .
C13 C9 C8 C7 -174.8(9) . .
C2 N1 C6 O3 0.6(13) . .
C2 N1 C6 C7 -178.7(7) . .
C2 N1 C5 C4A -29.5(13) . .
C2 N1 C5 C4B 11(3) . .
C2 C3 C4A C5 -40.9(16) . .
C2 C3 C4B C5 27(4) . .
C6 N1 C2 C1 67.5(11) . .
C6 N1 C2 C3 -173.9(8) . .
C6 N1 C5 C4A 149.8(12) . .
C6 N1 C5 C4B -170(3) . .
C6 C7 C8 C9 179.2(10) . .
C8 C9 C10 C11 -4.7(15) . .
C8 C9 C13 O5 -167.6(11) . .
C8 C9 C13 O4 13.5(15) . .
C8 C7 C6 N1 74.4(12) . .
C8 C7 C6 O3 -104.8(12) . .
C5 N1 C2 C1 -113.2(10) . .
C5 N1 C2 C3 5.5(10) . .
C5 N1 C6 O3 -178.7(9) . .
C5 N1 C6 C7 2.1(13) . .

loop_
_platon_squeeze_void_nr
_platon_squeeze_void_average_x
_platon_squeeze_void_average_y
_platon_squeeze_void_average_z
_platon_squeeze_void_volume
_platon_squeeze_void_count_electrons
_platon_squeeze_void_content
1 0.167 0.307 0.001 1661 426 ' '
